data_7042484
loop_
_publ_author_name
'Rasheed, O. K.'
'McDouall, J. J. W.'
'Muryn, C. A.'
'Raftery, J.'
'Vitorica-Yrezabal, I J'
'Quayle, P.'

_publ_section_title
;
 The assembly of &quot;S3N&quot;-ligands decorated with an azo-dye as
 potential sensors for heavy metal ions.
;
_journal_issue 16
_journal_name_full 'Dalton transactions (Cambridge, England : 2003)'
_journal_page_first 5229
_journal_page_last 5239
_journal_paper_doi 10.1039/c7dt00569e
_journal_volume 46
_journal_year 2017
_chemical_formula_moiety 'Hg I3, C26 H28 Hg I N2 S3, C H2 Cl2'
_chemical_formula_sum 'C25 H27 Cl2 Hg2 I4 N3 O S3'
_chemical_formula_weight 1461.35
_chemical_name_systematic
;
 ? 
;
_space_group_crystal_system monoclinic
_space_group_IT_number 14
_space_group_name_Hall '-P 2ybc'
_space_group_name_H-M_alt 'P 1 21/c 1'
_symmetry_space_group_name_Hall '-P 2ybc'
_symmetry_space_group_name_H-M 'P 1 21/c 1'
_atom_sites_solution_hydrogens geom
_atom_sites_solution_primary dual
_audit_creation_date 2017-03-06
_audit_creation_method
;
Olex2 1.2
(compiled 2017.03.02 svn.r3394 for OlexSys, GUI svn.r5324)
;
_audit_update_record
;
2017-03-14 deposited with the CCDC.
2017-03-14 downloaded from the CCDC.
;
_cell_angle_alpha 90
_cell_angle_beta 97.033(2)
_cell_angle_gamma 90
_cell_formula_units_Z 4
_cell_length_a 26.2853(4)
_cell_length_b 8.5588(2)
_cell_length_c 15.9777(2)
_cell_measurement_reflns_used 5889
_cell_measurement_temperature 100(2)
_cell_measurement_theta_max 72.07
_cell_measurement_theta_min 5.09
_cell_volume 3567.47(11)
_computing_cell_refinement 'Bruker SAINT'
_computing_data_collection 'Bruker APEX2'
_computing_data_reduction 'Bruker SAINT'
_computing_molecular_graphics 'Olex2 (Dolomanov et al., 2009)'
_computing_publication_material 'Olex2 (Dolomanov et al., 2009)'
_computing_structure_refinement 'ShelXL (Sheldrick, 2015)'
_computing_structure_solution 'ShelXT (Sheldrick, 2015)'
_diffrn_ambient_temperature 100.15
_diffrn_measured_fraction_theta_full 0.991
_diffrn_measured_fraction_theta_max 0.967
_diffrn_measurement_device_type 'Bruker APEX-II CCD'
_diffrn_measurement_method '\f and \w scans'
_diffrn_radiation_type CuK\a
_diffrn_radiation_wavelength 1.54178
_diffrn_reflns_av_R_equivalents 0.0391
_diffrn_reflns_av_unetI/netI 0.0360
_diffrn_reflns_Laue_measured_fraction_full 0.991
_diffrn_reflns_Laue_measured_fraction_max 0.967
_diffrn_reflns_limit_h_max 32
_diffrn_reflns_limit_h_min -31
_diffrn_reflns_limit_k_max 10
_diffrn_reflns_limit_k_min -10
_diffrn_reflns_limit_l_max 19
_diffrn_reflns_limit_l_min -19
_diffrn_reflns_number 17878
_diffrn_reflns_point_group_measured_fraction_full 0.991
_diffrn_reflns_point_group_measured_fraction_max 0.967
_diffrn_reflns_theta_full 67.679
_diffrn_reflns_theta_max 74.588
_diffrn_reflns_theta_min 3.388
_exptl_absorpt_coefficient_mu 45.621
_exptl_absorpt_correction_T_max 0.4621
_exptl_absorpt_correction_T_min 0.243375
_exptl_absorpt_correction_type multi-scan
_exptl_absorpt_process_details SADABS
_exptl_crystal_colour yellow
_exptl_crystal_colour_primary yellow
_exptl_crystal_density_diffrn 2.721
_exptl_crystal_density_method 'not measured'
_exptl_crystal_description plate
_exptl_crystal_F_000 2640
_exptl_crystal_size_max 0.13
_exptl_crystal_size_mid 0.12
_exptl_crystal_size_min 0.02
_refine_diff_density_max 2.411
_refine_diff_density_min -2.575
_refine_diff_density_rms 0.288
_refine_ls_extinction_method none
_refine_ls_goodness_of_fit_ref 1.049
_refine_ls_hydrogen_treatment constr
_refine_ls_matrix_type full
_refine_ls_number_parameters 362
_refine_ls_number_reflns 7066
_refine_ls_number_restraints 303
_refine_ls_restrained_S_all 1.031
_refine_ls_R_factor_all 0.0465
_refine_ls_R_factor_gt 0.0415
_refine_ls_shift/su_max 0.002
_refine_ls_shift/su_mean 0.000
_refine_ls_structure_factor_coef Fsqd
_refine_ls_weighting_details 'w=1/[\s^2^(Fo^2^)+(0.0664P)^2^+20.8530P] where P=(Fo^2^+2Fc^2^)/3'
_refine_ls_weighting_scheme calc
_refine_ls_wR_factor_gt 0.1042
_refine_ls_wR_factor_ref 0.1072
_reflns_Friedel_coverage 0.000
_reflns_number_gt 6366
_reflns_number_total 7066
_reflns_threshold_expression 'I > 2\s(I)'
_cod_data_source_file c7dt00569e2.cif
_cod_data_source_block s4137na
_cod_depositor_comments 'Adding full bibliography for 7042479--7042485.cif.'
_cod_database_code 7042484
_shelxl_version_number 2014/6
_shelx_space_group_comment
;
The symmetry employed for this shelxl refinement is uniquely defined
by the following loop, which should always be used as a source of
symmetry information in preference to the above space-group names.
They are only intended as comments.
;
_shelx_estimated_absorpt_t_max 0.462
_shelx_estimated_absorpt_t_min 0.066
_olex2_refinement_description
;
1. Fixed Uiso
 At 1.2 times of:
  All C(H) groups, All C(H,H) groups, All N(H) groups
 At 1.5 times of:
  All C(H,H,H) groups
2. Rigid body (RIGU) restrains
 C00P, Hg02, I005, S007, S008, S009, N00C, C00O, C010, C00K, C00M, C00Q, C00S,
 C00E, C00F, C00G, C00J, C00L, C00R, C00U, C00X, C00N, C012, C00H, C00I, C00T,
 C00V, C011, C013, C00W, C00Y, N00D, C00Z
 with sigma for 1-2 distances of 0.002 and sigma for 1-3 distances of 0.002
3.a Secondary CH2 refined with riding coordinates:
 C00K(H00A,H00B), C00M(H00C,H00E), C00O(H00F,H00K), C00Q(H00L,H00M), C00S(H00O,
 H00P), C010(H01A,H01B), C16(H16A,H16B)
3.b Aromatic/amide H refined with riding coordinates:
 N00D(H00D), C00G(H00G), C00H(H00H), C00I(H00I), C00J(H00J), C00N(H00N),
 C00U(H00U), C00V(H00V), C00W(H00W), C00X(H00X), C011(H011), C012(H012),
 C013(H013)
3.c Idealised Me refined as rotating group:
 C00Z(H00Q,H00R,H00S)
;
_olex2_submission_special_instructions 'No special instructions were received'

loop_
_space_group_symop_operation_xyz
'x, y, z'
'-x, y+1/2, -z+1/2'
'-x, -y, -z'
'x, -y-1/2, z-1/2'

loop_
_atom_site_label
_atom_site_type_symbol
_atom_site_fract_x
_atom_site_fract_y
_atom_site_fract_z
_atom_site_U_iso_or_equiv
_atom_site_adp_type
_atom_site_occupancy
_atom_site_site_symmetry_order
_atom_site_calc_flag
_atom_site_refinement_flags_posn
_atom_site_refinement_flags_adp
Hg01 Hg 0.92966(2) 0.57418(4) 0.94708(2) 0.01801(10) Uani 1 1 d . .
Hg02 Hg 0.81618(2) -0.01283(4) 1.19816(2) 0.01683(9) Uani 1 1 d . U
I003 I 0.83852(2) 0.41701(6) 0.93780(3) 0.01887(12) Uani 1 1 d . .
I004 I 0.92354(2) 0.78887(6) 0.81955(3) 0.02185(12) Uani 1 1 d . .
I005 I 0.74609(2) -0.21748(6) 1.23447(3) 0.02253(13) Uani 1 1 d . U
I006 I 0.99097(2) 0.65112(8) 1.09515(3) 0.03267(16) Uani 1 1 d . .
S007 S 0.90126(6) 0.1308(2) 1.22348(12) 0.0179(3) Uani 1 1 d . U
S008 S 0.86304(6) -0.1545(2) 1.07424(12) 0.0168(3) Uani 1 1 d . U
S009 S 0.77837(7) 0.2812(2) 1.22593(12) 0.0169(3) Uani 1 1 d . U
Cl0A Cl 0.67957(9) 0.8241(3) 0.44671(18) 0.0384(5) Uani 1 1 d . .
Cl0B Cl 0.63239(10) 0.5658(3) 0.52524(18) 0.0405(5) Uani 1 1 d . .
N00C N 0.7773(2) 0.0984(7) 1.0557(4) 0.0120(10) Uani 1 1 d . U
N00D N 0.4509(2) 0.2438(9) 0.2508(4) 0.0220(13) Uani 1 1 d . U
H00D H 0.4269 0.3159 0.2499 0.026 Uiso 1 1 calc R .
C00E C 0.7457(2) 0.2209(8) 1.0523(5) 0.0126(11) Uani 1 1 d . U
C00F C 0.7774(2) 0.0069(8) 0.9885(5) 0.0118(11) Uani 1 1 d . U
C00G C 0.7110(3) 0.2509(9) 0.9813(5) 0.0130(12) Uani 1 1 d . U
H00G H 0.6879 0.3365 0.9810 0.016 Uiso 1 1 calc R .
C00H C 0.5804(3) 0.2513(10) 0.6022(5) 0.0156(12) Uani 1 1 d . U
H00H H 0.5611 0.3447 0.5925 0.019 Uiso 1 1 calc R .
C00I C 0.5793(3) 0.1465(9) 0.5485(5) 0.0154(12) Uani 1 1 d . U
H00I H 0.5992 0.0541 0.5574 0.018 Uiso 1 1 calc R .
C00J C 0.7446(3) 0.0325(9) 0.9146(5) 0.0141(12) Uani 1 1 d . U
H00J H 0.7461 -0.0338 0.8672 0.017 Uiso 1 1 calc R .
C00K C 0.9023(3) 0.0138(10) 1.0572(5) 0.0196(14) Uani 1 1 d . U
H00A H 0.9248 -0.0113 1.0138 0.024 Uiso 1 1 calc R .
H00B H 0.8799 0.1021 1.0362 0.024 Uiso 1 1 calc R .
C00L C 0.7100(2) 0.1547(8) 0.9101(5) 0.0126(11) Uani 1 1 d . U
C00M C 0.8115(3) -0.1361(9) 0.9893(5) 0.0182(14) Uani 1 1 d . U
H00C H 0.8267 -0.1380 0.9355 0.022 Uiso 1 1 calc R .
H00E H 0.7895 -0.2298 0.9900 0.022 Uiso 1 1 calc R .
C00N C 0.6232(3) 0.0706(10) 0.7086(5) 0.0189(13) Uani 1 1 d . U
H00N H 0.6101 -0.0172 0.6765 0.023 Uiso 1 1 calc R .
C00O C 0.8788(3) 0.3213(10) 1.1845(5) 0.0215(14) Uani 1 1 d . U
H00F H 0.9081 0.3948 1.1879 0.026 Uiso 1 1 calc R .
H00K H 0.8642 0.3124 1.1246 0.026 Uiso 1 1 calc R .
C00P C 0.6124(3) 0.2237(10) 0.6794(5) 0.0192(13) Uani 1 1 d . U
C00Q C 0.7484(3) 0.3379(9) 1.1224(5) 0.0174(13) Uani 1 1 d . U
H00L H 0.7130 0.3716 1.1281 0.021 Uiso 1 1 calc R .
H00M H 0.7669 0.4307 1.1047 0.021 Uiso 1 1 calc R .
C00R C 0.6741(3) 0.1779(10) 0.8321(5) 0.0173(12) Uani 1 1 d . U
C00S C 0.8386(3) 0.3844(10) 1.2355(5) 0.0195(14) Uani 1 1 d . U
H00O H 0.8316 0.4945 1.2188 0.023 Uiso 1 1 calc R .
H00P H 0.8531 0.3845 1.2957 0.023 Uiso 1 1 calc R .
C00T C 0.5461(3) 0.1739(10) 0.4726(5) 0.0207(14) Uani 1 1 d . U
C00U C 0.6535(3) 0.0509(10) 0.7857(5) 0.0186(13) Uani 1 1 d . U
H00U H 0.6602 -0.0517 0.8070 0.022 Uiso 1 1 calc R .
C00V C 0.5099(3) 0.2908(11) 0.4653(6) 0.0255(16) Uani 1 1 d . U
H00V H 0.5064 0.3572 0.5118 0.031 Uiso 1 1 calc R .
C00W C 0.5192(3) 0.0943(12) 0.3296(6) 0.0280(17) Uani 1 1 d . U
H00W H 0.5223 0.0262 0.2835 0.034 Uiso 1 1 calc R .
C00X C 0.6631(3) 0.3289(10) 0.8015(5) 0.0214(14) Uani 1 1 d . U
H00X H 0.6773 0.4171 0.8322 0.026 Uiso 1 1 calc R .
C00Y C 0.4830(3) 0.2136(11) 0.3216(5) 0.0230(14) Uani 1 1 d . U
C00Z C 0.4574(4) 0.1534(14) 0.1774(6) 0.034(2) Uani 1 1 d . U
H00Q H 0.4312 0.1829 0.1312 0.051 Uiso 1 1 calc GR .
H00R H 0.4541 0.0421 0.1900 0.051 Uiso 1 1 calc GR .
H00S H 0.4915 0.1735 0.1607 0.051 Uiso 1 1 calc GR .
C010 C 0.9350(3) 0.0619(11) 1.1388(6) 0.0230(15) Uani 1 1 d . U
H01A H 0.9588 0.1453 1.1251 0.028 Uiso 1 1 calc R .
H01B H 0.9562 -0.0290 1.1597 0.028 Uiso 1 1 calc R .
C011 C 0.5506(4) 0.0753(12) 0.4055(6) 0.0314(19) Uani 1 1 d . U
H011 H 0.5755 -0.0059 0.4111 0.038 Uiso 1 1 calc R .
C012 C 0.6314(3) 0.3494(10) 0.7258(5) 0.0238(15) Uani 1 1 d . U
H012 H 0.6229 0.4521 0.7062 0.029 Uiso 1 1 calc R .
C013 C 0.4783(3) 0.3118(11) 0.3890(6) 0.0256(16) Uani 1 1 d . U
H013 H 0.4535 0.3933 0.3836 0.031 Uiso 1 1 calc R .
C16 C 0.6473(4) 0.7640(12) 0.5333(6) 0.033(2) Uani 1 1 d . .
H16A H 0.6695 0.7839 0.5869 0.040 Uiso 1 1 calc R .
H16B H 0.6155 0.8255 0.5339 0.040 Uiso 1 1 calc R .

loop_
_atom_site_aniso_label
_atom_site_aniso_U_11
_atom_site_aniso_U_22
_atom_site_aniso_U_33
_atom_site_aniso_U_23
_atom_site_aniso_U_13
_atom_site_aniso_U_12
Hg01 0.01163(14) 0.02053(17) 0.02029(16) 0.00392(12) -0.00441(11) 0.00241(10)
Hg02 0.01637(15) 0.01404(16) 0.01943(16) 0.00086(11) -0.00036(11) -0.00233(10)
I003 0.0182(2) 0.0185(2) 0.0197(2) 0.00234(18) 0.00138(17) -0.00404(17)
I004 0.0174(2) 0.0199(2) 0.0266(3) 0.0090(2) -0.00389(18) -0.00156(17)
I005 0.0214(2) 0.0179(2) 0.0272(3) 0.0062(2) -0.00130(19) -0.00599(18)
I006 0.0238(2) 0.0438(3) 0.0263(3) -0.0195(3) -0.0132(2) 0.0234(2)
S007 0.0133(7) 0.0186(8) 0.0200(8) -0.0034(7) -0.0057(6) 0.0002(6)
S008 0.0115(7) 0.0144(8) 0.0227(8) -0.0023(7) -0.0054(6) 0.0041(6)
S009 0.0167(7) 0.0159(8) 0.0176(8) -0.0030(7) -0.0003(6) 0.0008(6)
Cl0A 0.0374(11) 0.0237(10) 0.0548(14) 0.0063(11) 0.0088(10) 0.0039(9)
Cl0B 0.0439(12) 0.0313(12) 0.0492(14) 0.0083(11) 0.0179(11) 0.0056(10)
N00C 0.008(2) 0.013(2) 0.0149(19) -0.0003(16) -0.0007(15) 0.0013(16)
N00D 0.014(2) 0.031(3) 0.019(2) 0.007(2) -0.0052(19) -0.002(2)
C00E 0.008(2) 0.011(2) 0.018(2) -0.0001(18) 0.0001(17) 0.0008(18)
C00F 0.009(2) 0.009(2) 0.016(2) -0.0003(17) -0.0012(17) 0.0003(18)
C00G 0.009(2) 0.011(3) 0.018(2) 0.0006(19) -0.0002(17) 0.000(2)
C00H 0.010(2) 0.019(3) 0.017(2) 0.0008(19) -0.0025(19) 0.002(2)
C00I 0.011(2) 0.020(3) 0.014(2) 0.0022(19) -0.0026(19) 0.002(2)
C00J 0.012(2) 0.013(2) 0.016(2) -0.002(2) -0.0030(19) 0.001(2)
C00K 0.014(3) 0.021(3) 0.023(3) -0.004(2) 0.000(2) 0.000(2)
C00L 0.009(2) 0.010(2) 0.019(2) 0.0014(18) -0.0004(17) -0.0016(19)
C00M 0.017(2) 0.015(3) 0.020(3) -0.007(2) -0.006(2) 0.006(2)
C00N 0.013(3) 0.022(3) 0.021(3) -0.001(2) -0.002(2) 0.004(2)
C00O 0.019(3) 0.019(3) 0.027(3) -0.003(2) 0.001(2) -0.002(2)
C00P 0.015(3) 0.023(3) 0.018(2) -0.0009(19) -0.002(2) 0.004(2)
C00Q 0.014(3) 0.018(3) 0.019(2) -0.005(2) -0.0023(19) 0.005(2)
C00R 0.011(2) 0.020(2) 0.020(2) 0.0003(19) -0.0014(19) 0.0031(19)
C00S 0.017(2) 0.020(3) 0.020(3) -0.003(2) -0.003(2) 0.000(2)
C00T 0.014(2) 0.028(3) 0.018(2) 0.002(2) -0.0063(19) 0.002(2)
C00U 0.014(3) 0.021(3) 0.021(3) 0.000(2) -0.001(2) 0.002(2)
C00V 0.021(3) 0.032(3) 0.021(3) 0.001(2) -0.006(2) 0.008(3)
C00W 0.024(3) 0.035(3) 0.023(3) -0.001(2) -0.007(2) 0.004(3)
C00X 0.022(3) 0.020(3) 0.020(3) 0.000(2) -0.005(2) 0.003(2)
C00Y 0.016(3) 0.029(3) 0.023(2) 0.004(2) -0.004(2) -0.003(2)
C00Z 0.025(4) 0.051(5) 0.025(3) -0.002(3) -0.002(3) -0.001(4)
C010 0.014(3) 0.026(3) 0.028(3) -0.006(2) 0.000(2) -0.002(2)
C011 0.030(3) 0.038(4) 0.024(3) -0.005(3) -0.008(2) 0.012(3)
C012 0.024(3) 0.021(3) 0.024(3) -0.002(2) -0.009(2) 0.008(2)
C013 0.018(3) 0.032(3) 0.025(3) 0.002(2) -0.007(2) 0.007(3)
C16 0.038(5) 0.029(5) 0.032(5) 0.003(4) 0.002(4) 0.012(4)

loop_
_atom_type_symbol
_atom_type_description
_atom_type_scat_dispersion_real
_atom_type_scat_dispersion_imag
_atom_type_scat_source
C C 0.0181 0.0091 'International Tables Vol C Tables 4.2.6.8 and 6.1.1.4'
H H 0.0000 0.0000 'International Tables Vol C Tables 4.2.6.8 and 6.1.1.4'
N N 0.0311 0.0180 'International Tables Vol C Tables 4.2.6.8 and 6.1.1.4'
O O 0.0492 0.0322 'International Tables Vol C Tables 4.2.6.8 and 6.1.1.4'
S S 0.3331 0.5567 'International Tables Vol C Tables 4.2.6.8 and 6.1.1.4'
Cl Cl 0.3639 0.7018 'International Tables Vol C Tables 4.2.6.8 and 6.1.1.4'
I I -0.3257 6.8362 'International Tables Vol C Tables 4.2.6.8 and 6.1.1.4'
Hg Hg -4.2923 7.6849 'International Tables Vol C Tables 4.2.6.8 and 6.1.1.4'

loop_
_geom_angle_atom_site_label_1
_geom_angle_atom_site_label_2
_geom_angle_atom_site_label_3
_geom_angle
_geom_angle_site_symmetry_3
I003 Hg01 I006 125.20(2) .
I003 Hg01 I006 107.60(2) 3_767
I004 Hg01 I003 108.591(17) .
I004 Hg01 I006 104.20(2) 3_767
I004 Hg01 I006 116.82(2) .
I006 Hg01 I006 89.831(17) 3_767
I005 Hg02 S008 104.55(4) .
I005 Hg02 S009 107.03(4) .
S007 Hg02 I005 154.75(5) .
S007 Hg02 S008 82.20(6) .
S007 Hg02 S009 81.99(6) .
S007 Hg02 N00C 102.10(14) .
S008 Hg02 S009 136.22(6) .
N00C Hg02 I005 103.12(13) .
N00C Hg02 S008 71.84(14) .
N00C Hg02 S009 72.04(14) .
Hg01 I006 Hg01 90.170(17) 3_767
C00O S007 Hg02 97.9(3) .
C010 S007 Hg02 103.1(3) .
C010 S007 C00O 101.8(4) .
C00K S008 Hg02 94.1(3) .
C00M S008 Hg02 98.2(3) .
C00M S008 C00K 101.9(4) .
C00Q S009 Hg02 102.8(3) .
C00S S009 Hg02 97.5(3) .
C00S S009 C00Q 103.0(4) .
C00E N00C Hg02 120.5(5) .
C00F N00C Hg02 117.3(5) .
C00F N00C C00E 119.5(6) .
C00Y N00D H00D 121.4 .
C00Y N00D C00Z 117.2(8) .
C00Z N00D H00D 121.4 .
N00C C00E C00G 121.4(7) .
N00C C00E C00Q 121.4(6) .
C00G C00E C00Q 117.0(6) .
N00C C00F C00J 122.0(6) .
N00C C00F C00M 121.9(6) .
C00J C00F C00M 116.0(6) .
C00E C00G H00G 120.0 .
C00E C00G C00L 120.0(7) .
C00L C00G H00G 120.0 .
C00I C00H H00H 121.9 .
C00I C00H C00P 116.2(7) .
C00P C00H H00H 121.9 .
C00H C00I H00I 122.2 .
C00H C00I C00T 115.5(7) .
C00T C00I H00I 122.2 .
C00F C00J H00J 120.0 .
C00L C00J C00F 119.9(7) .
C00L C00J H00J 120.0 .
S008 C00K H00A 109.4 .
S008 C00K H00B 109.4 .
H00A C00K H00B 108.0 .
C010 C00K S008 110.9(6) .
C010 C00K H00A 109.4 .
C010 C00K H00B 109.4 .
C00G C00L C00R 123.4(7) .
C00J C00L C00G 117.1(6) .
C00J C00L C00R 119.5(7) .
S008 C00M H00C 107.9 .
S008 C00M H00E 107.9 .
C00F C00M S008 117.8(5) .
C00F C00M H00C 107.9 .
C00F C00M H00E 107.9 .
H00C C00M H00E 107.2 .
C00P C00N H00N 120.8 .
C00U C00N H00N 120.8 .
C00U C00N C00P 118.4(8) .
S007 C00O H00F 109.5 .
S007 C00O H00K 109.5 .
H00F C00O H00K 108.1 .
C00S C00O S007 110.8(6) .
C00S C00O H00F 109.5 .
C00S C00O H00K 109.5 .
C00N C00P C00H 121.0(8) .
C012 C00P C00H 118.5(8) .
C012 C00P C00N 120.5(7) .
S009 C00Q H00L 107.6 .
S009 C00Q H00M 107.6 .
C00E C00Q S009 118.7(5) .
C00E C00Q H00L 107.6 .
C00E C00Q H00M 107.6 .
H00L C00Q H00M 107.1 .
C00U C00R C00L 120.7(7) .
C00U C00R C00X 119.1(7) .
C00X C00R C00L 120.0(7) .
S009 C00S H00O 108.2 .
S009 C00S H00P 108.2 .
C00O C00S S009 116.4(6) .
C00O C00S H00O 108.2 .
C00O C00S H00P 108.2 .
H00O C00S H00P 107.4 .
C00V C00T C00I 122.6(8) .
C00V C00T C011 120.2(8) .
C011 C00T C00I 117.2(8) .
C00N C00U H00U 119.3 .
C00R C00U C00N 121.4(8) .
C00R C00U H00U 119.3 .
C00T C00V H00V 120.0 .
C00T C00V C013 119.9(8) .
C013 C00V H00V 120.0 .
C00Y C00W H00W 120.3 .
C00Y C00W C011 119.5(9) .
C011 C00W H00W 120.3 .
C00R C00X H00X 120.2 .
C012 C00X C00R 119.7(8) .
C012 C00X H00X 120.2 .
N00D C00Y C00W 124.5(9) .
N00D C00Y C013 115.4(8) .
C013 C00Y C00W 120.1(8) .
N00D C00Z H00Q 109.5 .
N00D C00Z H00R 109.5 .
N00D C00Z H00S 109.5 .
H00Q C00Z H00R 109.5 .
H00Q C00Z H00S 109.5 .
H00R C00Z H00S 109.5 .
S007 C010 H01A 108.1 .
S007 C010 H01B 108.1 .
C00K C010 S007 116.7(5) .
C00K C010 H01A 108.1 .
C00K C010 H01B 108.1 .
H01A C010 H01B 107.3 .
C00T C011 C00W 120.4(9) .
C00T C011 H011 119.8 .
C00W C011 H011 119.8 .
C00P C012 C00X 120.8(8) .
C00P C012 H012 119.6 .
C00X C012 H012 119.6 .
C00V C013 H013 120.0 .
C00Y C013 C00V 119.9(8) .
C00Y C013 H013 120.0 .
Cl0A C16 H16A 109.6 .
Cl0A C16 H16B 109.6 .
Cl0B C16 Cl0A 110.3(6) .
Cl0B C16 H16A 109.6 .
Cl0B C16 H16B 109.6 .
H16A C16 H16B 108.1 .

loop_
_geom_bond_atom_site_label_1
_geom_bond_atom_site_label_2
_geom_bond_distance
_geom_bond_site_symmetry_2
Hg01 I003 2.7358(6) .
Hg01 I004 2.7339(6) .
Hg01 I006 2.7736(6) .
Hg01 I006 2.9785(6) 3_767
Hg02 I005 2.6572(6) .
Hg02 S007 2.5404(18) .
Hg02 S008 2.7393(19) .
Hg02 S009 2.7617(19) .
Hg02 N00C 2.562(6) .
I006 Hg01 2.9784(6) 3_767
S007 C00O 1.818(9) .
S007 C010 1.805(9) .
S008 C00K 1.811(8) .
S008 C00M 1.803(7) .
S009 C00Q 1.809(8) .
S009 C00S 1.803(8) .
Cl0A C16 1.785(11) .
Cl0B C16 1.743(11) .
N00C C00E 1.335(9) .
N00C C00F 1.330(10) .
N00D H00D 0.8800 .
N00D C00Y 1.351(10) .
N00D C00Z 1.433(12) .
C00E C00G 1.390(10) .
C00E C00Q 1.498(10) .
C00F C00J 1.392(10) .
C00F C00M 1.517(10) .
C00G H00G 0.9500 .
C00G C00L 1.402(10) .
C00H H00H 0.9500 .
C00H C00I 1.238(11) .
C00H C00P 1.424(10) .
C00I H00I 0.9500 .
C00I C00T 1.425(10) .
C00J H00J 0.9500 .
C00J C00L 1.383(10) .
C00K H00A 0.9900 .
C00K H00B 0.9900 .
C00K C010 1.528(11) .
C00L C00R 1.481(10) .
C00M H00C 0.9900 .
C00M H00E 0.9900 .
C00N H00N 0.9500 .
C00N C00P 1.408(12) .
C00N C00U 1.393(11) .
C00O H00F 0.9900 .
C00O H00K 0.9900 .
C00O C00S 1.512(11) .
C00P C012 1.367(12) .
C00Q H00L 0.9900 .
C00Q H00M 0.9900 .
C00R C00U 1.388(11) .
C00R C00X 1.400(12) .
C00S H00O 0.9900 .
C00S H00P 0.9900 .
C00T C00V 1.375(12) .
C00T C011 1.382(13) .
C00U H00U 0.9500 .
C00V H00V 0.9500 .
C00V C013 1.400(11) .
C00W H00W 0.9500 .
C00W C00Y 1.390(13) .
C00W C011 1.391(12) .
C00X H00X 0.9500 .
C00X C012 1.394(11) .
C00Y C013 1.383(13) .
C00Z H00Q 0.9800 .
C00Z H00R 0.9800 .
C00Z H00S 0.9800 .
C010 H01A 0.9900 .
C010 H01B 0.9900 .
C011 H011 0.9500 .
C012 H012 0.9500 .
C013 H013 0.9500 .
C16 H16A 0.9900 .
C16 H16B 0.9900 .
